data_7243090
loop_
_publ_author_name
'Hu, Fangzhi'
'Wang, Liang'
'Ge, Chunyan'
'Li, Xinyao'
'Ding, Zhanshuai'
'Xu, Lubin'
'Li, Shuai-Shuai'

_publ_section_title
;
 Divergent \a-functionalization of cyclic amines via ring construction by
 molecular O2 oxidized dearomatization and ring deconstruction by
 aromatization-driven C--C \s-bond cleavage
;
_journal_issue 15
_journal_name_full 'Green Chemistry'
_journal_page_first 5535
_journal_page_last 5541
_journal_paper_doi 10.1039/D1GC00941A
_journal_volume 23
_journal_year 2021
_chemical_formula_sum 'C21 H25 Cl N2 O'
_chemical_formula_weight 356.88
_space_group_crystal_system monoclinic
_space_group_IT_number 14
_space_group_name_Hall '-P 2ybc'
_space_group_name_H-M_alt 'P 1 21/c 1'
_atom_sites_solution_hydrogens geom
_audit_creation_method SHELXL-2018/3
_audit_update_record
;
2021-02-05 deposited with the CCDC.	2021-06-02 downloaded from the CCDC.
;
_cell_angle_alpha 90
_cell_angle_beta 104.165(4)
_cell_angle_gamma 90
_cell_formula_units_Z 4
_cell_length_a 15.3242(6)
_cell_length_b 13.8242(5)
_cell_length_c 9.0303(4)
_cell_measurement_reflns_used 3203
_cell_measurement_temperature 293(2)
_cell_measurement_theta_max 71.1270
_cell_measurement_theta_min 4.3770
_cell_volume 1854.86(13)
_computing_cell_refinement 'CrysAlisPro 1.171.40.53 (Rigaku OD, 2019)'
_computing_data_collection 'CrysAlisPro 1.171.40.53 (Rigaku OD, 2019)'
_computing_data_reduction 'CrysAlisPro 1.171.40.53 (Rigaku OD, 2019)'
_computing_structure_refinement 'SHELXL-2018/3 (Sheldrick, 2018)'
_computing_structure_solution 'SHELXL-2018/3 (Sheldrick, 2018)'
_diffrn_ambient_temperature 293(2)
_diffrn_measured_fraction_theta_full 0.999
_diffrn_measured_fraction_theta_max 0.999
_diffrn_measurement_device_type 'Xcalibur, Eos, Gemini'
_diffrn_radiation_type CuK\a
_diffrn_radiation_wavelength 1.54184
_diffrn_reflns_av_R_equivalents 0.0208
_diffrn_reflns_av_unetI/netI 0.0307
_diffrn_reflns_Laue_measured_fraction_full 0.999
_diffrn_reflns_Laue_measured_fraction_max 0.999
_diffrn_reflns_limit_h_max 17
_diffrn_reflns_limit_h_min -18
_diffrn_reflns_limit_k_max 12
_diffrn_reflns_limit_k_min -16
_diffrn_reflns_limit_l_max 10
_diffrn_reflns_limit_l_min -10
_diffrn_reflns_number 6379
_diffrn_reflns_point_group_measured_fraction_full 0.999
_diffrn_reflns_point_group_measured_fraction_max 0.999
_diffrn_reflns_theta_full 67.243
_diffrn_reflns_theta_max 67.243
_diffrn_reflns_theta_min 4.368
_diffrn_source 'fine-focus sealed X-ray tube'
_exptl_absorpt_coefficient_mu 1.896
_exptl_absorpt_correction_T_max 1.00000
_exptl_absorpt_correction_T_min 0.77418
_exptl_absorpt_correction_type multi-scan
_exptl_absorpt_process_details sadabs
_exptl_crystal_colour yellow
_exptl_crystal_density_diffrn 1.278
_exptl_crystal_description block
_exptl_crystal_F_000 760
_exptl_crystal_size_max 0.230
_exptl_crystal_size_mid 0.220
_exptl_crystal_size_min 0.210
_refine_diff_density_max 0.182
_refine_diff_density_min -0.168
_refine_diff_density_rms 0.036
_refine_ls_extinction_coef 0.0041(3)
_refine_ls_extinction_expression Fc^*^=kFc[1+0.001xFc^2^\l^3^/sin(2\q)]^-1/4^
_refine_ls_extinction_method 'SHELXL-2018/3 (Sheldrick 2018)'
_refine_ls_goodness_of_fit_ref 1.057
_refine_ls_hydrogen_treatment constr
_refine_ls_matrix_type full
_refine_ls_number_parameters 229
_refine_ls_number_reflns 3327
_refine_ls_number_restraints 0
_refine_ls_restrained_S_all 1.057
_refine_ls_R_factor_all 0.0502
_refine_ls_R_factor_gt 0.0407
_refine_ls_shift/su_max 0.000
_refine_ls_shift/su_mean 0.000
_refine_ls_structure_factor_coef Fsqd
_refine_ls_weighting_details 'w=1/[\s^2^(Fo^2^)+(0.0497P)^2^+0.3443P] where P=(Fo^2^+2Fc^2^)/3'
_refine_ls_weighting_scheme calc
_refine_ls_wR_factor_gt 0.1046
_refine_ls_wR_factor_ref 0.1108
_reflns_Friedel_coverage 0.000
_reflns_number_gt 2732
_reflns_number_total 3327
_reflns_threshold_expression 'I > 2\s(I)'
_cod_data_source_file d1gc00941a2.cif
_cod_data_source_block exp_11901
_cod_depositor_comments 'Adding full bibliography for 7243088--7243090.cif.'
_cod_original_cell_volume 1854.85(13)
_cod_original_sg_symbol_H-M 'P 21/c'
_cod_database_code 7243090
_shelx_shelxl_version_number 2018/3
_shelx_space_group_comment
;
The symmetry employed for this shelxl refinement is uniquely defined
by the following loop, which should always be used as a source of
symmetry information in preference to the above space-group names.
They are only intended as comments.
;
_shelx_estimated_absorpt_t_min 0.670
_shelx_estimated_absorpt_t_max 0.692

loop_
_space_group_symop_operation_xyz
'x, y, z'
'-x, y+1/2, -z+1/2'
'-x, -y, -z'
'x, -y-1/2, z-1/2'

loop_
_atom_site_label
_atom_site_type_symbol
_atom_site_fract_x
_atom_site_fract_y
_atom_site_fract_z
_atom_site_U_iso_or_equiv
_atom_site_adp_type
_atom_site_occupancy
_atom_site_site_symmetry_order
_atom_site_calc_flag
_atom_site_refinement_flags_posn
_atom_site_refinement_flags_adp
_atom_site_refinement_flags_occupancy
_atom_site_disorder_assembly
_atom_site_disorder_group
Cl1 Cl 0.61942(4) -0.13112(4) 0.04322(7) 0.0629(2) Uani 1 1 d . . . . .
N1 N 0.36457(11) -0.12132(12) 0.43797(17) 0.0508(4) Uani 1 1 d . . . . .
N2 N 0.08713(10) 0.21055(11) 0.25897(17) 0.0425(4) Uani 1 1 d . . . . .
O1 O 0.11102(9) -0.11610(9) 0.12212(17) 0.0549(4) Uani 1 1 d . . . . .
C1 C 0.54415(13) -0.12922(13) 0.1603(2) 0.0467(5) Uani 1 1 d . . . . .
C2 C 0.57412(14) -0.14826(15) 0.3139(3) 0.0541(5) Uani 1 1 d . . . . .
H2 H 0.634376 -0.162988 0.355270 0.065 Uiso 1 1 calc R U . . .
C3 C 0.51478(14) -0.14547(14) 0.4062(2) 0.0512(5) Uani 1 1 d . . . . .
H3 H 0.535668 -0.157519 0.510201 0.061 Uiso 1 1 calc R U . . .
C4 C 0.42355(13) -0.12482(13) 0.3463(2) 0.0423(4) Uani 1 1 d . . . . .
C5 C 0.39299(12) -0.10630(12) 0.1877(2) 0.0398(4) Uani 1 1 d . . . . .
C6 C 0.45431(13) -0.10838(13) 0.0982(2) 0.0445(4) Uani 1 1 d . . . . .
H6 H 0.434849 -0.095529 -0.005728 0.053 Uiso 1 1 calc R U . . .
C7 C 0.29507(12) -0.08425(14) 0.11958(19) 0.0421(4) Uani 1 1 d . . . . .
H7A H 0.263929 -0.143732 0.081745 0.051 Uiso 1 1 calc R U . . .
H7B H 0.290104 -0.040879 0.033466 0.051 Uiso 1 1 calc R U . . .
C8 C 0.24915(11) -0.03766(12) 0.23535(19) 0.0367(4) Uani 1 1 d . . . . .
C9 C 0.26852(12) -0.10539(13) 0.3773(2) 0.0432(4) Uani 1 1 d . . . . .
H9 H 0.239932 -0.168030 0.346171 0.052 Uiso 1 1 calc R U . . .
C10 C 0.23758(15) -0.06976(17) 0.5151(2) 0.0580(5) Uani 1 1 d . . . . .
H10A H 0.240944 0.000204 0.522506 0.070 Uiso 1 1 calc R U . . .
H10B H 0.176244 -0.089952 0.509624 0.070 Uiso 1 1 calc R U . . .
C11 C 0.30262(18) -0.11658(19) 0.6495(3) 0.0678(6) Uani 1 1 d . . . . .
H11A H 0.309078 -0.077544 0.740777 0.081 Uiso 1 1 calc R U . . .
H11B H 0.281816 -0.180500 0.668939 0.081 Uiso 1 1 calc R U . . .
C12 C 0.39089(15) -0.12283(15) 0.6034(2) 0.0538(5) Uani 1 1 d . . . . .
H12A H 0.429297 -0.068204 0.642832 0.065 Uiso 1 1 calc R U . . .
H12B H 0.422483 -0.182199 0.640524 0.065 Uiso 1 1 calc R U . . .
C13 C 0.28544(12) 0.06153(13) 0.2779(2) 0.0419(4) Uani 1 1 d . . . . .
H13 H 0.347548 0.069838 0.302487 0.050 Uiso 1 1 calc R U . . .
C14 C 0.23478(12) 0.13803(13) 0.2827(2) 0.0420(4) Uani 1 1 d . . . . .
H14 H 0.262234 0.197195 0.313172 0.050 Uiso 1 1 calc R U . . .
C15 C 0.13592(12) 0.13207(12) 0.24118(19) 0.0372(4) Uani 1 1 d . . . . .
C16 C 0.09693(11) 0.04627(13) 0.1806(2) 0.0403(4) Uani 1 1 d . . . . .
H16 H 0.034750 0.044164 0.143354 0.048 Uiso 1 1 calc R U . . .
C17 C 0.14701(11) -0.03861(13) 0.17228(19) 0.0386(4) Uani 1 1 d . . . . .
C18 C -0.01108(12) 0.20897(14) 0.2064(2) 0.0477(5) Uani 1 1 d . . . . .
H18A H -0.027774 0.177017 0.107904 0.057 Uiso 1 1 calc R U . . .
H18B H -0.032975 0.274994 0.192517 0.057 Uiso 1 1 calc R U . . .
C19 C -0.05666(16) 0.15787(18) 0.3153(3) 0.0670(6) Uani 1 1 d . . . . .
H19A H -0.032360 0.093850 0.335369 0.101 Uiso 1 1 calc R U . . .
H19B H -0.120170 0.153896 0.270397 0.101 Uiso 1 1 calc R U . . .
H19C H -0.046364 0.193435 0.409335 0.101 Uiso 1 1 calc R U . . .
C20 C 0.12512(14) 0.29796(14) 0.3420(2) 0.0543(5) Uani 1 1 d . . . . .
H20A H 0.182184 0.281948 0.411748 0.065 Uiso 1 1 calc R U . . .
H20B H 0.084825 0.320682 0.402251 0.065 Uiso 1 1 calc R U . . .
C21 C 0.1397(2) 0.37778(17) 0.2377(4) 0.0879(9) Uani 1 1 d . . . . .
H21A H 0.181575 0.356718 0.180905 0.132 Uiso 1 1 calc R U . . .
H21B H 0.163322 0.433644 0.297290 0.132 Uiso 1 1 calc R U . . .
H21C H 0.083419 0.394007 0.168342 0.132 Uiso 1 1 calc R U . . .

loop_
_atom_site_aniso_label
_atom_site_aniso_U_11
_atom_site_aniso_U_22
_atom_site_aniso_U_33
_atom_site_aniso_U_23
_atom_site_aniso_U_13
_atom_site_aniso_U_12
Cl1 0.0539(3) 0.0513(3) 0.0930(4) 0.0055(3) 0.0359(3) 0.0061(2)
N1 0.0502(10) 0.0627(11) 0.0380(8) 0.0061(7) 0.0077(7) 0.0108(8)
N2 0.0437(8) 0.0347(8) 0.0485(8) -0.0046(7) 0.0102(7) -0.0001(6)
O1 0.0469(8) 0.0396(7) 0.0731(9) -0.0164(7) 0.0048(7) -0.0091(6)
C1 0.0450(11) 0.0319(9) 0.0661(13) -0.0007(8) 0.0192(9) 0.0020(8)
C2 0.0407(10) 0.0461(11) 0.0713(14) 0.0033(10) 0.0057(10) 0.0073(9)
C3 0.0496(11) 0.0494(11) 0.0492(11) 0.0035(9) 0.0016(9) 0.0063(9)
C4 0.0451(10) 0.0349(9) 0.0449(10) 0.0013(7) 0.0075(8) 0.0048(7)
C5 0.0411(9) 0.0334(9) 0.0439(10) 0.0005(7) 0.0086(8) 0.0031(7)
C6 0.0482(11) 0.0384(10) 0.0479(10) 0.0019(8) 0.0139(8) 0.0046(8)
C7 0.0425(10) 0.0438(10) 0.0386(9) 0.0002(8) 0.0071(8) 0.0028(8)
C8 0.0362(9) 0.0330(9) 0.0394(9) -0.0012(7) 0.0061(7) -0.0014(7)
C9 0.0458(10) 0.0398(10) 0.0440(10) 0.0029(8) 0.0106(8) -0.0007(8)
C10 0.0641(13) 0.0656(14) 0.0496(11) 0.0048(10) 0.0243(10) 0.0071(11)
C11 0.0860(17) 0.0722(16) 0.0484(12) 0.0080(11) 0.0230(12) 0.0098(13)
C12 0.0713(14) 0.0481(12) 0.0392(10) 0.0045(8) 0.0083(10) 0.0089(10)
C13 0.0335(9) 0.0418(10) 0.0471(10) -0.0011(8) 0.0035(7) -0.0064(7)
C14 0.0405(10) 0.0334(9) 0.0486(10) -0.0035(8) 0.0041(8) -0.0091(7)
C15 0.0407(9) 0.0346(9) 0.0356(9) 0.0006(7) 0.0080(7) -0.0017(7)
C16 0.0333(9) 0.0408(10) 0.0452(9) -0.0051(8) 0.0062(7) -0.0038(7)
C17 0.0394(9) 0.0374(9) 0.0384(9) -0.0042(7) 0.0081(7) -0.0061(7)
C18 0.0436(10) 0.0459(11) 0.0535(11) -0.0026(9) 0.0121(8) 0.0061(8)
C19 0.0681(14) 0.0652(15) 0.0781(15) -0.0082(12) 0.0376(12) -0.0050(12)
C20 0.0590(12) 0.0419(11) 0.0598(12) -0.0149(9) 0.0104(10) 0.0004(9)
C21 0.0848(19) 0.0449(13) 0.120(2) 0.0127(14) -0.0013(17) -0.0122(12)

loop_
_atom_type_symbol
_atom_type_description
_atom_type_scat_dispersion_real
_atom_type_scat_dispersion_imag
_atom_type_scat_source
C C 0.0181 0.0091 'International Tables Vol C Tables 4.2.6.8 and 6.1.1.4'
H H 0.0000 0.0000 'International Tables Vol C Tables 4.2.6.8 and 6.1.1.4'
N N 0.0311 0.0180 'International Tables Vol C Tables 4.2.6.8 and 6.1.1.4'
O O 0.0492 0.0322 'International Tables Vol C Tables 4.2.6.8 and 6.1.1.4'
Cl Cl 0.3639 0.7018 'International Tables Vol C Tables 4.2.6.8 and 6.1.1.4'

loop_
_geom_angle_atom_site_label_1
_geom_angle_atom_site_label_2
_geom_angle_atom_site_label_3
_geom_angle
_geom_angle_site_symmetry_1
_geom_angle_site_symmetry_3
_geom_angle_publ_flag
C4 N1 C12 124.41(17) . . ?
C4 N1 C9 122.29(15) . . ?
C12 N1 C9 113.01(16) . . ?
C15 N2 C18 120.35(15) . . ?
C15 N2 C20 124.17(15) . . ?
C18 N2 C20 115.25(15) . . ?
C2 C1 C6 120.13(18) . . ?
C2 C1 Cl1 120.06(16) . . ?
C6 C1 Cl1 119.81(16) . . ?
C1 C2 C3 119.89(19) . . ?
C2 C3 C4 121.13(19) . . ?
N1 C4 C3 121.24(17) . . ?
N1 C4 C5 120.10(16) . . ?
C3 C4 C5 118.65(18) . . ?
C6 C5 C4 118.91(17) . . ?
C6 C5 C7 121.18(16) . . ?
C4 C5 C7 119.91(16) . . ?
C5 C6 C1 121.29(18) . . ?
C5 C7 C8 112.53(14) . . ?
C13 C8 C17 112.73(14) . . ?
C13 C8 C7 110.85(15) . . ?
C17 C8 C7 109.90(14) . . ?
C13 C8 C9 110.88(14) . . ?
C17 C8 C9 105.85(14) . . ?
C7 C8 C9 106.33(14) . . ?
N1 C9 C10 103.30(15) . . ?
N1 C9 C8 111.88(15) . . ?
C10 C9 C8 116.43(16) . . ?
C11 C10 C9 104.00(17) . . ?
C12 C11 C10 105.18(17) . . ?
N1 C12 C11 103.93(17) . . ?
C14 C13 C8 124.01(16) . . ?
C13 C14 C15 121.63(16) . . ?
N2 C15 C16 122.67(16) . . ?
N2 C15 C14 119.38(15) . . ?
C16 C15 C14 117.92(16) . . ?
C15 C16 C17 123.12(16) . . ?
O1 C17 C16 122.55(16) . . ?
O1 C17 C8 117.85(16) . . ?
C16 C17 C8 119.50(15) . . ?
N2 C18 C19 113.45(17) . . ?
N2 C20 C21 112.74(19) . . ?

loop_
_geom_bond_atom_site_label_1
_geom_bond_atom_site_label_2
_geom_bond_distance
_geom_bond_site_symmetry_2
_geom_bond_publ_flag
Cl1 C1 1.745(2) . ?
N1 C4 1.368(2) . ?
N1 C12 1.449(2) . ?
N1 C9 1.456(2) . ?
N2 C15 1.349(2) . ?
N2 C18 1.463(2) . ?
N2 C20 1.465(2) . ?
O1 C17 1.239(2) . ?
C1 C2 1.375(3) . ?
C1 C6 1.384(3) . ?
C2 C3 1.376(3) . ?
C3 C4 1.400(3) . ?
C4 C5 1.417(3) . ?
C5 C6 1.381(3) . ?
C5 C7 1.507(2) . ?
C7 C8 1.537(2) . ?
C8 C13 1.494(2) . ?
C8 C17 1.529(2) . ?
C8 C9 1.556(2) . ?
C9 C10 1.519(3) . ?
C10 C11 1.514(3) . ?
C11 C12 1.512(3) . ?
C13 C14 1.319(3) . ?
C14 C15 1.471(2) . ?
C15 C16 1.380(2) . ?
C16 C17 1.414(2) . ?
C18 C19 1.513(3) . ?
C20 C21 1.502(3) . ?
